data_4023935
loop_
_publ_author_name
'Dieter Enders'
'Dominik F\"orster'
'Gerhard Raabe'
'Jan W. Bats'

_publ_section_title
;
 Asymmetric Synthesis of \b-Nitro Ketones via Michael Addition
 of Lithiated \a-Amino Nitriles to Nitroalkenes
;
_journal_name_full 'Journal of Organic Chemistry'
_journal_page_first 9641
_journal_page_last 9646
_journal_paper_doi 10.1021/jo8017318
_journal_volume 73
_journal_year 2008
_chemical_formula_sum 'C14 H17 N O5'
_chemical_formula_weight 279.29
_space_group_IT_number 19
_symmetry_cell_setting orthorhombic
_symmetry_space_group_name_Hall 'P 2ac 2ab'
_symmetry_space_group_name_H-M 'P 21 21 21'
_cell_angle_alpha 90.00000
_cell_angle_beta 90.00000
_cell_angle_gamma 90.00000
_cell_formula_units_Z 4
_cell_length_a 7.9300(3)
_cell_length_b 9.812(4)
_cell_length_c 17.277(9)
_cell_measurement_temperature 150
_cell_volume 1344.3(9)
_computing_data_reduction 'xtal DIFDAT SORTRF ADDREF'
_computing_molecular_graphics xtal
_computing_publication_material 'xtal BONDLA CIFIO'
_computing_structure_refinement 'xtal CRYLSQ'
_computing_structure_solution xtal
_diffrn_ambient_temperature 293
_diffrn_measurement_device_type CAD4
_diffrn_radiation_type 'Cu K\a'
_diffrn_radiation_wavelength 1.54179
_diffrn_reflns_av_R_equivalents .063
_diffrn_reflns_av_sigmaI/netI .069
_diffrn_reflns_limit_h_max 9
_diffrn_reflns_limit_h_min -9
_diffrn_reflns_limit_k_max 11
_diffrn_reflns_limit_k_min -12
_diffrn_reflns_limit_l_max 21
_diffrn_reflns_limit_l_min -21
_diffrn_reflns_number 3100
_diffrn_reflns_reduction_process 'perpendicular monochr Lp'
_diffrn_reflns_theta_max 72.76
_diffrn_reflns_theta_min 5.12
_exptl_absorpt_coefficient_mu .882
_exptl_crystal_density_diffrn 1.38
_exptl_crystal_F_000 592
_refine_diff_density_max .53
_refine_diff_density_min -.675
_refine_ls_extinction_coef .00000
_refine_ls_goodness_of_fit_all 1.544
_refine_ls_goodness_of_fit_ref 1.653
_refine_ls_matrix_type full
_refine_ls_number_constraints 0
_refine_ls_number_parameters 249
_refine_ls_number_reflns 2193
_refine_ls_number_restraints 0
_refine_ls_R_factor_all .082
_refine_ls_R_factor_gt .057
_refine_ls_structure_factor_coef F
_refine_ls_weighting_scheme sigma
_refine_ls_wR_factor_all .065
_refine_ls_wR_factor_ref .063
_reflns_d_resolution_high .807
_reflns_d_resolution_low 8.639
_reflns_Friedel_coverage .729
_reflns_limit_h_max 9
_reflns_limit_h_min -9
_reflns_limit_k_max 12
_reflns_limit_k_min -12
_reflns_limit_l_max 21
_reflns_limit_l_min -21
_reflns_number_gt 2194
_reflns_number_total 2635
_reflns_threshold_expression 'I    >  2.00 sig(I   )'
_cod_data_source_file jo8017318_si_002.cif
_cod_data_source_block gr0561
_cod_original_sg_symbol_Hall p_2ac_2ab
_cod_original_formula_sum 'C14 H17 N1 O5'
_cod_database_code 4023935

loop_
_symmetry_equiv_pos_as_xyz
+x,+y,+z
1/2-x,-y,1/2+z
1/2+x,1/2-y,-z
-x,1/2+y,1/2-z

loop_
_atom_site_label
_atom_site_fract_x
_atom_site_fract_y
_atom_site_fract_z
_atom_site_U_iso_or_equiv
_atom_site_adp_type
_atom_site_calc_flag
_atom_site_calc_attached_atom
_atom_site_occupancy
_atom_site_disorder_assembly
_atom_site_disorder_group
O3 .3009(3) .9201(2) .21176(13) .0211(13) Uani ? ? 1.00000 ? ?
O1 .4752(3) .8049(3) .55490(14) .0280(14) Uani ? ? 1.00000 ? ?
O2 .3473(3) .9953(3) .50290(14) .0256(13) Uani ? ? 1.00000 ? ?
O4 .6678(3) .7856(3) .18490(15) .0370(16) Uani ? ? 1.00000 ? ?
O5 .6702(4) .8494(3) .06610(16) .0425(18) Uani ? ? 1.00000 ? ?
N .6033(3) .7934(3) .12157(18) .0230(16) Uani ? ? 1.00000 ? ?
C7 .3737(4) .9000(3) .44631(19) .0167(16) Uani ? ? 1.00000 ? ?
C6 .3336(4) .9090(4) .36934(19) .0174(16) Uani ? ? 1.00000 ? ?
C8 .3398(4) .8094(3) .23837(18) .0160(16) Uani ? ? 1.00000 ? ?
C9 .3516(4) .6862(4) .18430(18) .0169(16) Uani ? ? 1.00000 ? ?
C2 .4500(5) .7861(4) .47728(19) .0218(17) Uani ? ? 1.00000 ? ?
C5 .3747(4) .7950(4) .32260(19) .0174(17) Uani ? ? 1.00000 ? ?
C4 .4500(5) .6820(4) .35471(19) .0222(18) Uani ? ? 1.00000 ? ?
C1 .4383(5) .9440(4) .5694(2) .026(2) Uani ? ? 1.00000 ? ?
C10 .4307(4) .7344(4) .1087(2) .0191(18) Uani ? ? 1.00000 ? ?
C11 .1757(4) .6171(4) .1701(2) .0199(17) Uani ? ? 1.00000 ? ?
C3 .4906(5) .6744(4) .4336(2) .026(2) Uani ? ? 1.00000 ? ?
C13 .0952(5) .5825(4) .2485(2) .028(2) Uani ? ? 1.00000 ? ?
C14 .0546(5) .7109(4) .1254(2) .025(2) Uani ? ? 1.00000 ? ?
C12 .1998(5) .4855(4) .1251(3) .029(2) Uani ? ? 1.00000 ? ?
H13a .156(5) .522(4) .281(2) .035(12) Uiso ? ? 1.00000 ? ?
H10b .378(4) .798(4) .086(2) .010(9) Uiso ? ? 1.00000 ? ?
H10a .454(4) .661(4) .0726(18) .005(8) Uiso ? ? 1.00000 ? ?
H3 .537(5) .598(5) .462(2) .038(12) Uiso ? ? 1.00000 ? ?
H4 .479(5) .604(5) .326(2) .038(13) Uiso ? ? 1.00000 ? ?
H7 .422(4) .607(4) .210(2) .016(9) Uiso ? ? 1.00000 ? ?
H13b .077(4) .657(3) .280(2) .003(8) Uiso ? ? 1.00000 ? ?
H14a .035(5) .788(5) .154(3) .039(12) Uiso ? ? 1.00000 ? ?
H12a .260(5) .418(5) .157(2) .025(10) Uiso ? ? 1.00000 ? ?
H14b -.057(6) .663(5) .120(3) .049(14) Uiso ? ? 1.00000 ? ?
H13c -.014(6) .532(5) .247(2) .042(12) Uiso ? ? 1.00000 ? ?
H12b .082(6) .455(5) .123(3) .052(15) Uiso ? ? 1.00000 ? ?
H1b .366(5) .968(5) .614(3) .043(13) Uiso ? ? 1.00000 ? ?
H14c .105(5) .753(4) .080(3) .032(12) Uiso ? ? 1.00000 ? ?
H6 .273(4) .991(4) .3470(19) .013(9) Uiso ? ? 1.00000 ? ?
H1a .547(5) .994(4) .578(2) .024(10) Uiso ? ? 1.00000 ? ?
H12c .248(5) .507(5) .071(2) .038(12) Uiso ? ? 1.00000 ? ?

loop_
_atom_site_aniso_label
_atom_site_aniso_U_11
_atom_site_aniso_U_22
_atom_site_aniso_U_33
_atom_site_aniso_U_12
_atom_site_aniso_U_13
_atom_site_aniso_U_23
O3 .0288(13) .0160(13) .0186(12) .0019(11) -.0032(10) .0019(10)
O1 .0462(16) .0204(13) .0174(13) -.0009(13) -.0041(11) -.0028(11)
O2 .0352(14) .0240(14) .0175(12) .0012(12) -.0017(11) -.0051(10)
O4 .0248(13) .058(2) .0284(15) -.0060(15) -.0002(12) -.0037(13)
O5 .0365(16) .049(2) .0417(19) -.0139(15) .0099(14) .0176(14)
N .0242(14) .0202(16) .0246(17) .0012(13) .0056(12) -.0014(13)
C7 .0170(15) .0150(17) .0181(17) -.0026(13) .0032(13) -.0037(13)
C6 .0156(15) .0194(18) .0173(16) -.0001(14) .0007(13) .0003(13)
C8 .0122(14) .0191(17) .0165(16) .0004(15) .0004(12) .0024(13)
C9 .0154(15) .0182(17) .0171(16) -.0002(15) .0004(12) -.0012(13)
C2 .0261(17) .025(2) .0145(17) -.0058(17) -.0018(13) .0043(13)
C5 .0155(15) .0173(18) .0194(17) -.0006(13) .0011(12) -.0036(13)
C4 .0297(18) .0187(19) .0182(18) .0019(17) .0007(14) -.0005(14)
C1 .038(2) .023(2) .0176(17) .0046(18) -.0023(17) -.0030(14)
C10 .0185(17) .021(2) .0178(17) -.0001(15) .0010(14) -.0007(14)
C11 .0153(16) .0209(18) .0237(19) -.0035(15) .0006(13) .0027(13)
C3 .033(2) .022(2) .023(2) .0041(16) -.0071(15) .0025(15)
C13 .027(2) .029(2) .026(2) -.0095(17) .0042(15) .0031(17)
C14 .0222(17) .023(2) .031(2) -.0020(16) -.0059(17) .0020(16)
C12 .030(2) .022(2) .035(2) -.0023(17) -.0059(19) -.0075(17)

loop_
_atom_type_symbol
_atom_type_description
_atom_type_oxidation_number
_atom_type_number_in_cell
_atom_type_scat_dispersion_real
_atom_type_scat_dispersion_imag
_atom_type_scat_source
C ? 0 56 .017 .009 'Int Tables Vol IV Tables 2.2B and 2.3.1'
H ? 0 68 0 0 'Int Tables Vol IV Tables 2.2B and 2.3.1'
O ? 0 20 .047 .032 'Int Tables Vol IV Tables 2.2B and 2.3.1'
N ? 0 4 .029 .018 'Int Tables Vol IV Tables 2.2B and 2.3.1'

loop_
_diffrn_attenuator_code
_diffrn_attenuator_scale
? ?

loop_
_geom_angle_atom_site_label_1
_geom_angle_atom_site_label_2
_geom_angle_atom_site_label_3
_geom_angle_site_symmetry_1
_geom_angle_site_symmetry_2
_geom_angle_site_symmetry_3
_geom_angle
_geom_angle_publ_flag
C2 O1 C1 '1 666' '1 666' '1 666' 105.9(3) ?
C7 O2 C1 '1 666' '1 666' '1 666' 104.6(3) ?
O4 N O5 '1 666' '1 666' '1 666' 123.5(3) ?
O4 N C10 '1 666' '1 666' '1 666' 119.6(3) ?
O5 N C10 '1 666' '1 666' '1 666' 116.9(3) ?
O2 C7 C6 '1 666' '1 666' '1 666' 127.8(3) ?
O2 C7 C2 '1 666' '1 666' '1 666' 110.1(3) ?
C6 C7 C2 '1 666' '1 666' '1 666' 122.0(3) ?
H6 C6 C7 '1 666' '1 666' '1 666' 122(2) ?
H6 C6 C5 '1 666' '1 666' '1 666' 121(2) ?
C7 C6 C5 '1 666' '1 666' '1 666' 116.7(3) ?
O3 C8 C5 '1 666' '1 666' '1 666' 120.1(3) ?
O3 C8 C9 '1 666' '1 666' '1 666' 119.3(3) ?
C5 C8 C9 '1 666' '1 666' '1 666' 120.7(3) ?
H7 C9 C10 '1 666' '1 666' '1 666' 111.5(19) ?
H7 C9 C8 '1 666' '1 666' '1 666' 111(2) ?
H7 C9 C11 '1 666' '1 666' '1 666' 102.5(19) ?
C10 C9 C8 '1 666' '1 666' '1 666' 107.6(3) ?
C10 C9 C11 '1 666' '1 666' '1 666' 111.4(3) ?
C8 C9 C11 '1 666' '1 666' '1 666' 112.5(3) ?
O1 C2 C3 '1 666' '1 666' '1 666' 127.9(3) ?
O1 C2 C7 '1 666' '1 666' '1 666' 109.5(3) ?
C3 C2 C7 '1 666' '1 666' '1 666' 122.6(3) ?
C4 C5 C6 '1 666' '1 666' '1 666' 120.4(3) ?
C4 C5 C8 '1 666' '1 666' '1 666' 123.5(3) ?
C6 C5 C8 '1 666' '1 666' '1 666' 116.1(3) ?
H4 C4 C5 '1 666' '1 666' '1 666' 124(3) ?
H4 C4 C3 '1 666' '1 666' '1 666' 114(3) ?
C5 C4 C3 '1 666' '1 666' '1 666' 122.3(3) ?
H1b C1 H1a '1 666' '1 666' '1 666' 106(3) ?
H1b C1 O1 '1 666' '1 666' '1 666' 119(3) ?
H1b C1 O2 '1 666' '1 666' '1 666' 104(3) ?
H1a C1 O1 '1 666' '1 666' '1 666' 109(2) ?
H1a C1 O2 '1 666' '1 666' '1 666' 112(2) ?
O1 C1 O2 '1 666' '1 666' '1 666' 107.3(3) ?
H10b C10 H10a '1 666' '1 666' '1 666' 110(3) ?
H10b C10 N '1 666' '1 666' '1 666' 103(2) ?
H10b C10 C9 '1 666' '1 666' '1 666' 115(2) ?
H10a C10 N '1 666' '1 666' '1 666' 101.9(18) ?
H10a C10 C9 '1 666' '1 666' '1 666' 114(2) ?
N C10 C9 '1 666' '1 666' '1 666' 111.6(3) ?
C12 C11 C13 '1 666' '1 666' '1 666' 108.3(3) ?
C12 C11 C14 '1 666' '1 666' '1 666' 109.3(3) ?
C12 C11 C9 '1 666' '1 666' '1 666' 109.6(3) ?
C13 C11 C14 '1 666' '1 666' '1 666' 108.4(3) ?
C13 C11 C9 '1 666' '1 666' '1 666' 109.1(3) ?
C14 C11 C9 '1 666' '1 666' '1 666' 112.1(3) ?
H3 C3 C2 '1 666' '1 666' '1 666' 115(3) ?
H3 C3 C4 '1 666' '1 666' '1 666' 128(3) ?
C2 C3 C4 '1 666' '1 666' '1 666' 116.0(4) ?
H13b C13 H13a '1 666' '1 666' '1 666' 103(3) ?
H13b C13 H13c '1 666' '1 666' '1 666' 106(3) ?
H13b C13 C11 '1 666' '1 666' '1 666' 114(2) ?
H13a C13 H13c '1 666' '1 666' '1 666' 98(4) ?
H13a C13 C11 '1 666' '1 666' '1 666' 117(2) ?
H13c C13 C11 '1 666' '1 666' '1 666' 116(2) ?
H14a C14 H14c '1 666' '1 666' '1 666' 99(4) ?
H14a C14 H14b '1 666' '1 666' '1 666' 107(4) ?
H14a C14 C11 '1 666' '1 666' '1 666' 109(3) ?
H14c C14 H14b '1 666' '1 666' '1 666' 119(4) ?
H14c C14 C11 '1 666' '1 666' '1 666' 114(2) ?
H14b C14 C11 '1 666' '1 666' '1 666' 108(3) ?
H12b C12 H12a '1 666' '1 666' '1 666' 106(4) ?
H12b C12 H12c '1 666' '1 666' '1 666' 113(4) ?
H12b C12 C11 '1 666' '1 666' '1 666' 99(3) ?
H12a C12 H12c '1 666' '1 666' '1 666' 117(3) ?
H12a C12 C11 '1 666' '1 666' '1 666' 111(2) ?
H12c C12 C11 '1 666' '1 666' '1 666' 110(3) ?

loop_
_geom_bond_atom_site_label_1
_geom_bond_atom_site_label_2
_geom_bond_site_symmetry_1
_geom_bond_site_symmetry_2
_geom_bond_distance
_geom_bond_publ_flag
O3 C8 '1 666' '1 666' 1.219(4) ?
O1 C2 '1 666' '1 666' 1.368(4) ?
O1 C1 '1 666' '1 666' 1.418(5) ?
O2 C7 '1 666' '1 666' 1.369(4) ?
O2 C1 '1 666' '1 666' 1.448(5) ?
O4 N '1 666' '1 666' 1.210(4) ?
O5 N '1 666' '1 666' 1.226(4) ?
N C10 '1 666' '1 666' 1.502(4) ?
C7 C6 '1 666' '1 666' 1.370(5) ?
C7 C2 '1 666' '1 666' 1.379(5) ?
C6 H6 '1 666' '1 666' 1.01(4) ?
C6 C5 '1 666' '1 666' 1.418(5) ?
C8 C5 '1 666' '1 666' 1.488(5) ?
C8 C9 '1 666' '1 666' 1.531(5) ?
C9 H7 '1 666' '1 666' 1.05(4) ?
C9 C10 '1 666' '1 666' 1.523(5) ?
C9 C11 '1 666' '1 666' 1.570(5) ?
C2 C3 '1 666' '1 666' 1.369(5) ?
C5 C4 '1 666' '1 666' 1.376(5) ?
C4 H4 '1 666' '1 666' .94(5) ?
C4 C3 '1 666' '1 666' 1.403(5) ?
C1 H1b '1 666' '1 666' .99(4) ?
C1 H1a '1 666' '1 666' 1.00(4) ?
C10 H10b '1 666' '1 666' .85(4) ?
C10 H10a '1 666' '1 666' .97(3) ?
C11 C12 '1 666' '1 666' 1.519(5) ?
C11 C13 '1 666' '1 666' 1.536(5) ?
C11 C14 '1 666' '1 666' 1.537(5) ?
C3 H3 '1 666' '1 666' .97(4) ?
C13 H13b '1 666' '1 666' .92(3) ?
C13 H13a '1 666' '1 666' .95(4) ?
C13 H13c '1 666' '1 666' 1.00(5) ?
C14 H14a '1 666' '1 666' .92(5) ?
C14 H14c '1 666' '1 666' .98(4) ?
C14 H14b '1 666' '1 666' 1.01(5) ?
C12 H12b '1 666' '1 666' .98(5) ?
C12 H12a '1 666' '1 666' .98(4) ?
C12 H12c '1 666' '1 666' 1.03(4) ?

loop_
_geom_hbond_atom_site_label_D
_geom_hbond_atom_site_label_H
_geom_hbond_atom_site_label_A
_geom_hbond_site_symmetry_D
_geom_hbond_site_symmetry_H
_geom_hbond_site_symmetry_A
_geom_hbond_distance_DH
_geom_hbond_distance_HA
_geom_hbond_distance_DA
_geom_hbond_angle_DHA
_geom_hbond_publ_flag
? ? ? ? ? ? ? ? ? ? ?

loop_
_geom_torsion_atom_site_label_1
_geom_torsion_atom_site_label_2
_geom_torsion_atom_site_label_3
_geom_torsion_atom_site_label_4
_geom_torsion_site_symmetry_1
_geom_torsion_site_symmetry_2
_geom_torsion_site_symmetry_3
_geom_torsion_site_symmetry_4
_geom_torsion
_geom_torsion_publ_flag
C1 O1 C2 C7 '1 666' '1 666' '1 666' '1 666' -9.7(4) ?
C1 O1 C2 C3 '1 666' '1 666' '1 666' '1 666' 170.4(4) ?
C2 O1 C1 O2 '1 666' '1 666' '1 666' '1 666' 15.5(4) ?
C2 O1 C1 H1b '1 666' '1 666' '1 666' '1 666' 133(3) ?
C2 O1 C1 H1a '1 666' '1 666' '1 666' '1 666' -106(2) ?
C1 O2 C7 C6 '1 666' '1 666' '1 666' '1 666' -170.5(3) ?
C1 O2 C7 C2 '1 666' '1 666' '1 666' '1 666' 9.6(4) ?
C7 O2 C1 O1 '1 666' '1 666' '1 666' '1 666' -15.4(4) ?
C7 O2 C1 H1b '1 666' '1 666' '1 666' '1 666' -142(3) ?
C7 O2 C1 H1a '1 666' '1 666' '1 666' '1 666' 104(2) ?
O4 N C10 C9 '1 666' '1 666' '1 666' '1 666' 7.1(5) ?
O4 N C10 H10b '1 666' '1 666' '1 666' '1 666' 131(2) ?
O4 N C10 H10a '1 666' '1 666' '1 666' '1 666' -115(2) ?
O5 N C10 C9 '1 666' '1 666' '1 666' '1 666' -171.8(3) ?
O5 N C10 H10b '1 666' '1 666' '1 666' '1 666' -47(2) ?
O5 N C10 H10a '1 666' '1 666' '1 666' '1 666' 67(2) ?
O2 C7 C6 C5 '1 666' '1 666' '1 666' '1 666' -180.0(3) ?
O2 C7 C6 H6 '1 666' '1 666' '1 666' '1 666' -3(2) ?
C2 C7 C6 C5 '1 666' '1 666' '1 666' '1 666' -.1(5) ?
C2 C7 C6 H6 '1 666' '1 666' '1 666' '1 666' 177(2) ?
O2 C7 C2 O1 '1 666' '1 666' '1 666' '1 666' -.1(4) ?
O2 C7 C2 C3 '1 666' '1 666' '1 666' '1 666' 179.8(3) ?
C6 C7 C2 O1 '1 666' '1 666' '1 666' '1 666' -180.0(3) ?
C6 C7 C2 C3 '1 666' '1 666' '1 666' '1 666' -.1(6) ?
C7 C6 C5 C8 '1 666' '1 666' '1 666' '1 666' -176.5(3) ?
C7 C6 C5 C4 '1 666' '1 666' '1 666' '1 666' .4(5) ?
H6 C6 C5 C8 '1 666' '1 666' '1 666' '1 666' 6(2) ?
H6 C6 C5 C4 '1 666' '1 666' '1 666' '1 666' -177(2) ?
O3 C8 C9 C10 '1 666' '1 666' '1 666' '1 666' 39.3(4) ?
O3 C8 C9 C11 '1 666' '1 666' '1 666' '1 666' -83.8(4) ?
O3 C8 C9 H7 '1 666' '1 666' '1 666' '1 666' 162(2) ?
C5 C8 C9 C10 '1 666' '1 666' '1 666' '1 666' -141.0(3) ?
C5 C8 C9 C11 '1 666' '1 666' '1 666' '1 666' 95.9(3) ?
C5 C8 C9 H7 '1 666' '1 666' '1 666' '1 666' -18(2) ?
O3 C8 C5 C6 '1 666' '1 666' '1 666' '1 666' 9.8(4) ?
O3 C8 C5 C4 '1 666' '1 666' '1 666' '1 666' -167.0(3) ?
C9 C8 C5 C6 '1 666' '1 666' '1 666' '1 666' -170.0(3) ?
C9 C8 C5 C4 '1 666' '1 666' '1 666' '1 666' 13.2(5) ?
C8 C9 C10 N '1 666' '1 666' '1 666' '1 666' 59.5(3) ?
C8 C9 C10 H10b '1 666' '1 666' '1 666' '1 666' -58(3) ?
C8 C9 C10 H10a '1 666' '1 666' '1 666' '1 666' 174(2) ?
C11 C9 C10 N '1 666' '1 666' '1 666' '1 666' -176.8(3) ?
C11 C9 C10 H10b '1 666' '1 666' '1 666' '1 666' 66(3) ?
C11 C9 C10 H10a '1 666' '1 666' '1 666' '1 666' -62(2) ?
H7 C9 C10 N '1 666' '1 666' '1 666' '1 666' -63(2) ?
H7 C9 C10 H10b '1 666' '1 666' '1 666' '1 666' 180(3) ?
H7 C9 C10 H10a '1 666' '1 666' '1 666' '1 666' 52(3) ?
C8 C9 C11 C13 '1 666' '1 666' '1 666' '1 666' -54.0(4) ?
C8 C9 C11 C14 '1 666' '1 666' '1 666' '1 666' 66.0(4) ?
C8 C9 C11 C12 '1 666' '1 666' '1 666' '1 666' -172.4(3) ?
C10 C9 C11 C13 '1 666' '1 666' '1 666' '1 666' -175.0(3) ?
C10 C9 C11 C14 '1 666' '1 666' '1 666' '1 666' -54.9(4) ?
C10 C9 C11 C12 '1 666' '1 666' '1 666' '1 666' 66.6(4) ?
H7 C9 C11 C13 '1 666' '1 666' '1 666' '1 666' 66(2) ?
H7 C9 C11 C14 '1 666' '1 666' '1 666' '1 666' -174(2) ?
H7 C9 C11 C12 '1 666' '1 666' '1 666' '1 666' -53(2) ?
O1 C2 C3 C4 '1 666' '1 666' '1 666' '1 666' 179.8(4) ?
O1 C2 C3 H3 '1 666' '1 666' '1 666' '1 666' 4(3) ?
C7 C2 C3 C4 '1 666' '1 666' '1 666' '1 666' .0(6) ?
C7 C2 C3 H3 '1 666' '1 666' '1 666' '1 666' -176(3) ?
C6 C5 C4 C3 '1 666' '1 666' '1 666' '1 666' -.6(5) ?
C6 C5 C4 H4 '1 666' '1 666' '1 666' '1 666' 180(3) ?
C8 C5 C4 C3 '1 666' '1 666' '1 666' '1 666' 176.1(3) ?
C8 C5 C4 H4 '1 666' '1 666' '1 666' '1 666' -4(3) ?
C5 C4 C3 C2 '1 666' '1 666' '1 666' '1 666' .3(5) ?
C5 C4 C3 H3 '1 666' '1 666' '1 666' '1 666' 176(3) ?
H4 C4 C3 C2 '1 666' '1 666' '1 666' '1 666' -180(3) ?
H4 C4 C3 H3 '1 666' '1 666' '1 666' '1 666' -4(4) ?
C9 C11 C13 H13a '1 666' '1 666' '1 666' '1 666' -60(3) ?
C9 C11 C13 H13b '1 666' '1 666' '1 666' '1 666' 60(2) ?
C9 C11 C13 H13c '1 666' '1 666' '1 666' '1 666' -176(3) ?
C14 C11 C13 H13a '1 666' '1 666' '1 666' '1 666' 178(3) ?
C14 C11 C13 H13b '1 666' '1 666' '1 666' '1 666' -62(2) ?
C14 C11 C13 H13c '1 666' '1 666' '1 666' '1 666' 62(3) ?
C12 C11 C13 H13a '1 666' '1 666' '1 666' '1 666' 59(3) ?
C12 C11 C13 H13b '1 666' '1 666' '1 666' '1 666' 179(2) ?
C12 C11 C13 H13c '1 666' '1 666' '1 666' '1 666' -56(3) ?
C9 C11 C14 H14a '1 666' '1 666' '1 666' '1 666' -62(3) ?
C9 C11 C14 H14b '1 666' '1 666' '1 666' '1 666' -178(3) ?
C9 C11 C14 H14c '1 666' '1 666' '1 666' '1 666' 48(3) ?
C13 C11 C14 H14a '1 666' '1 666' '1 666' '1 666' 59(3) ?
C13 C11 C14 H14b '1 666' '1 666' '1 666' '1 666' -57(3) ?
C13 C11 C14 H14c '1 666' '1 666' '1 666' '1 666' 168(3) ?
C12 C11 C14 H14a '1 666' '1 666' '1 666' '1 666' 177(3) ?
C12 C11 C14 H14b '1 666' '1 666' '1 666' '1 666' 61(3) ?
C12 C11 C14 H14c '1 666' '1 666' '1 666' '1 666' -74(3) ?
C9 C11 C12 H12a '1 666' '1 666' '1 666' '1 666' 67(2) ?
C9 C11 C12 H12b '1 666' '1 666' '1 666' '1 666' 178(3) ?
C9 C11 C12 H12c '1 666' '1 666' '1 666' '1 666' -64(3) ?
C13 C11 C12 H12a '1 666' '1 666' '1 666' '1 666' -52(2) ?
C13 C11 C12 H12b '1 666' '1 666' '1 666' '1 666' 59(3) ?
C13 C11 C12 H12c '1 666' '1 666' '1 666' '1 666' 177(2) ?
C14 C11 C12 H12a '1 666' '1 666' '1 666' '1 666' -170(2) ?
C14 C11 C12 H12b '1 666' '1 666' '1 666' '1 666' -59(3) ?
C14 C11 C12 H12c '1 666' '1 666' '1 666' '1 666' 59(3) ?
